data_7218693
loop_
_publ_author_name
'Gama, Sofia'
'Rodrigues, In\^es'
'Marques, Fernanda'
'Palma, Elisa'
'Correia, Isabel'
'Carvalho, M. Fernanda N.N.'
'Pessoa, Jo\~ao Costa'
'Cruz, Andreia'
'Mendo, S\'onia'
'Santos, Isabel Cordeiro'
'Mendes, Filipa'
'Santos, Isabel'
'Paulo, Antonio'

_publ_section_title
;
 New ternary Bipyridine-Terpyridine Copper(II) complexes as
 self-activating chemical nucleases
;
_journal_name_full 'RSC Adv.'
_journal_paper_doi 10.1039/C4RA12085J
_journal_year 2014
_chemical_formula_moiety 'C37 H40 Cu N7 O4, 2(F6 P)'
_chemical_formula_sum 'C37 H40 Cu F12 N7 O4 P2'
_chemical_formula_weight 1000.24
_chemical_name_systematic
;
 ?
;
_space_group_IT_number 14
_symmetry_cell_setting monoclinic
_symmetry_space_group_name_Hall '-P 2yn'
_symmetry_space_group_name_H-M 'P 1 21/n 1'
_atom_sites_solution_hydrogens geom
_atom_sites_solution_primary direct
_atom_sites_solution_secondary difmap
_audit_creation_method SHELXL-97
_cell_angle_alpha 90.00
_cell_angle_beta 91.070(2)
_cell_angle_gamma 90.00
_cell_formula_units_Z 4
_cell_length_a 20.9700(7)
_cell_length_b 8.7014(4)
_cell_length_c 28.5460(10)
_cell_measurement_reflns_used 4034
_cell_measurement_temperature 150(2)
_cell_measurement_theta_max 21.02
_cell_measurement_theta_min 2.33
_cell_volume 5207.8(3)
_computing_cell_refinement 'Bruker SAINT'
_computing_data_collection 'Bruker APEX2'
_computing_data_reduction 'Bruker SAINT'
_computing_structure_refinement 'SHELXL-97 (Sheldrick, 2008)'
_diffrn_ambient_temperature 150(2)
_diffrn_measured_fraction_theta_full 0.985
_diffrn_measured_fraction_theta_max 0.985
_diffrn_measurement_device_type 'Bruker APEX-II CCD'
_diffrn_measurement_method '\f and \w scans'
_diffrn_radiation_monochromator graphite
_diffrn_radiation_source 'fine-focus sealed tube'
_diffrn_radiation_type MoK\a
_diffrn_radiation_wavelength 0.71073
_diffrn_reflns_av_R_equivalents 0.0731
_diffrn_reflns_av_sigmaI/netI 0.1086
_diffrn_reflns_limit_h_max 24
_diffrn_reflns_limit_h_min -24
_diffrn_reflns_limit_k_max 10
_diffrn_reflns_limit_k_min -10
_diffrn_reflns_limit_l_max 33
_diffrn_reflns_limit_l_min -33
_diffrn_reflns_number 32880
_diffrn_reflns_theta_full 25.03
_diffrn_reflns_theta_max 25.03
_diffrn_reflns_theta_min 2.92
_exptl_absorpt_coefficient_mu 0.563
_exptl_absorpt_correction_T_max 0.9458
_exptl_absorpt_correction_T_min 0.8673
_exptl_absorpt_correction_type multi-scan
_exptl_absorpt_process_details 'SADABS; Sheldrick, 2004'
_exptl_crystal_colour blue
_exptl_crystal_density_diffrn 1.276
_exptl_crystal_density_method 'not measured'
_exptl_crystal_description prism
_exptl_crystal_F_000 2040
_exptl_crystal_size_max 0.26
_exptl_crystal_size_mid 0.12
_exptl_crystal_size_min 0.10
_refine_diff_density_max 1.074
_refine_diff_density_min -0.582
_refine_diff_density_rms 0.115
_refine_ls_extinction_method none
_refine_ls_goodness_of_fit_ref 0.958
_refine_ls_hydrogen_treatment constr
_refine_ls_matrix_type full
_refine_ls_number_parameters 541
_refine_ls_number_reflns 9061
_refine_ls_number_restraints 19
_refine_ls_restrained_S_all 0.960
_refine_ls_R_factor_all 0.1531
_refine_ls_R_factor_gt 0.0996
_refine_ls_shift/su_max 0.008
_refine_ls_shift/su_mean 0.003
_refine_ls_structure_factor_coef Fsqd
_refine_ls_weighting_details 'calc w=1/[\s^2^(Fo^2^)+(0.1715P)^2^+0.0000P] where P=(Fo^2^+2Fc^2^)/3'
_refine_ls_weighting_scheme calc
_refine_ls_wR_factor_gt 0.2543
_refine_ls_wR_factor_ref 0.2793
_reflns_number_gt 4619
_reflns_number_total 9061
_reflns_threshold_expression >2\s(I)
_cod_data_source_file c4ra12085j1.cif
_cod_data_source_block ir64sq
_cod_original_sg_symbol_H-M P21/n
_cod_database_code 7218693

loop_
_symmetry_equiv_pos_as_xyz
'x, y, z'
'-x+1/2, y+1/2, -z+1/2'
'-x, -y, -z'
'x-1/2, -y-1/2, z-1/2'

loop_
_atom_site_label
_atom_site_type_symbol
_atom_site_fract_x
_atom_site_fract_y
_atom_site_fract_z
_atom_site_U_iso_or_equiv
_atom_site_adp_type
_atom_site_occupancy
_atom_site_symmetry_multiplicity
_atom_site_calc_flag
_atom_site_refinement_flags
_atom_site_disorder_assembly
_atom_site_disorder_group
Cu1 Cu 0.41640(4) 0.16523(9) 0.31884(2) 0.0382(3) Uani 1 1 d . . .
P1 P 0.22029(15) 0.0738(4) 0.34393(12) 0.0999(10) Uani 1 1 d . . .
P2 P 0.3992(2) 0.6529(3) 0.54549(7) 0.1148(14) Uani 1 1 d . . .
F1 F 0.2943(3) 0.0482(8) 0.3417(2) 0.118(2) Uani 1 1 d . . .
F2 F 0.2153(5) -0.0713(10) 0.3101(3) 0.173(3) Uani 1 1 d . . .
F4 F 0.2292(5) 0.2258(10) 0.3749(3) 0.189(4) Uani 1 1 d . . .
F5 F 0.2282(5) 0.1882(10) 0.2989(3) 0.173(3) Uani 1 1 d . . .
F6 F 0.2145(7) -0.0384(14) 0.3835(5) 0.298(8) Uani 1 1 d . . .
F8 F 0.3603(3) 0.6437(6) 0.59256(14) 0.0984(18) Uani 1 1 d . . .
F7 F 0.4378(5) 0.6553(8) 0.49907(18) 0.180(4) Uani 1 1 d . . .
F9 F 0.4606(7) 0.687(2) 0.5752(3) 0.346(12) Uani 1 1 d . . .
F10 F 0.3881(10) 0.8148(9) 0.5430(4) 0.365(12) Uani 1 1 d . . .
F11 F 0.4164(5) 0.4745(9) 0.5494(2) 0.184(4) Uani 1 1 d . . .
F12 F 0.3443(5) 0.5950(19) 0.5194(3) 0.300(9) Uani 1 1 d . . .
O1 O 0.6506(2) 0.4559(6) 0.21722(16) 0.0546(13) Uani 1 1 d . . .
O3 O 0.8598(4) 0.3242(8) 0.1029(3) 0.121(3) Uani 1 1 d . A .
N1 N 0.3727(2) 0.3736(6) 0.33110(18) 0.0455(14) Uani 1 1 d . . .
N2 N 0.4141(2) 0.1580(6) 0.38558(17) 0.0417(13) Uani 1 1 d . . .
N3 N 0.4494(3) -0.0520(6) 0.33095(16) 0.0418(13) Uani 1 1 d . . .
N4 N 0.5030(2) 0.2631(6) 0.29014(16) 0.0331(11) Uani 1 1 d . . .
N5 N 0.3998(2) 0.1448(6) 0.25039(15) 0.0344(12) Uani 1 1 d . A .
N6 N 0.7607(3) 0.4559(7) 0.1577(2) 0.0552(16) Uani 1 1 d . . .
N7 N 0.3560(4) 0.1078(18) 0.0140(3) 0.192(7) Uani 1 1 d D . .
C1 C 0.3525(3) 0.4767(9) 0.2988(3) 0.057(2) Uani 1 1 d . . .
C2 C 0.3278(3) 0.6161(9) 0.3125(3) 0.066(2) Uani 1 1 d . . .
H2 H 0.3128 0.6871 0.2896 0.080 Uiso 1 1 calc R . .
C3 C 0.3248(4) 0.6531(10) 0.3597(3) 0.070(2) Uani 1 1 d . . .
H3 H 0.3093 0.7506 0.3692 0.084 Uiso 1 1 calc R . .
C4 C 0.3447(3) 0.5455(9) 0.3931(3) 0.065(2) Uani 1 1 d . . .
H4 H 0.3424 0.5675 0.4256 0.078 Uiso 1 1 calc R . .
C5 C 0.3685(3) 0.4026(8) 0.3772(2) 0.0445(16) Uani 1 1 d . . .
C6 C 0.3890(4) 0.2808(8) 0.4086(2) 0.0518(18) Uani 1 1 d . . .
C7 C 0.3840(4) 0.2751(10) 0.4569(2) 0.063(2) Uani 1 1 d . . .
H7 H 0.3664 0.3591 0.4735 0.076 Uiso 1 1 calc R . .
C8 C 0.4058(4) 0.1396(9) 0.4816(2) 0.061(2) Uani 1 1 d . . .
H8 H 0.4039 0.1337 0.5148 0.074 Uiso 1 1 calc R . .
C9 C 0.4283(3) 0.0252(10) 0.4571(2) 0.058(2) Uani 1 1 d . . .
H9 H 0.4409 -0.0660 0.4731 0.069 Uiso 1 1 calc R . .
C10 C 0.4343(3) 0.0315(8) 0.4095(2) 0.0428(16) Uani 1 1 d . . .
C11 C 0.4553(3) -0.0896(7) 0.3773(2) 0.0405(15) Uani 1 1 d . . .
C12 C 0.4832(3) -0.2274(8) 0.3904(3) 0.0536(18) Uani 1 1 d . . .
H12 H 0.4884 -0.2503 0.4228 0.064 Uiso 1 1 calc R . .
C13 C 0.5030(4) -0.3294(9) 0.3588(3) 0.069(2) Uani 1 1 d . . .
H13 H 0.5204 -0.4257 0.3681 0.083 Uiso 1 1 calc R . .
C14 C 0.4973(4) -0.2896(9) 0.3119(3) 0.065(2) Uani 1 1 d . . .
H14 H 0.5124 -0.3577 0.2885 0.078 Uiso 1 1 calc R . .
C15 C 0.4701(4) -0.1519(8) 0.2990(2) 0.059(2) Uani 1 1 d . . .
H15 H 0.4658 -0.1272 0.2666 0.071 Uiso 1 1 calc R . .
C16 C 0.5563(3) 0.3094(7) 0.3123(2) 0.0482(17) Uani 1 1 d . A .
H16 H 0.5599 0.2971 0.3453 0.058 Uiso 1 1 calc R . .
C17 C 0.6071(3) 0.3756(7) 0.2883(2) 0.0443(16) Uani 1 1 d . . .
H17 H 0.6449 0.4056 0.3046 0.053 Uiso 1 1 calc R A .
C18 C 0.6014(3) 0.3963(7) 0.2415(2) 0.0417(15) Uani 1 1 d . A .
C19 C 0.5478(3) 0.3515(7) 0.2178(2) 0.0501(18) Uani 1 1 d . . .
H19 H 0.5432 0.3676 0.1849 0.060 Uiso 1 1 calc R A .
C20 C 0.4979(3) 0.2787(7) 0.24387(18) 0.0334(14) Uani 1 1 d . A .
C21 C 0.4410(3) 0.2100(7) 0.2212(2) 0.0377(15) Uani 1 1 d . . .
C22 C 0.4290(4) 0.2082(10) 0.1735(2) 0.073(3) Uani 1 1 d . A .
H22 H 0.4550 0.2650 0.1528 0.087 Uiso 1 1 calc R . .
C23 C 0.3799(4) 0.1247(12) 0.1572(3) 0.082(3) Uani 1 1 d . . .
C24 C 0.3362(4) 0.0512(9) 0.1858(2) 0.059(2) Uani 1 1 d . A .
H24 H 0.3011 -0.0061 0.1736 0.071 Uiso 1 1 calc R . .
C25 C 0.3477(3) 0.0678(8) 0.2329(2) 0.0479(17) Uani 1 1 d . . .
H25 H 0.3185 0.0242 0.2542 0.057 Uiso 1 1 calc R A .
C26 C 0.6435(7) 0.4834(19) 0.1696(5) 0.073(5) Uiso 0.572(14) 1 d P A 1
H26A H 0.6070 0.5534 0.1638 0.088 Uiso 0.572(14) 1 calc PR A 1
H26B H 0.6350 0.3858 0.1529 0.088 Uiso 0.572(14) 1 calc PR A 1
C27 C 0.7074(6) 0.5594(17) 0.1511(5) 0.065(4) Uiso 0.572(14) 1 d P A 1
H27A H 0.7022 0.5841 0.1174 0.078 Uiso 0.572(14) 1 calc PR A 1
H27B H 0.7159 0.6564 0.1682 0.078 Uiso 0.572(14) 1 calc PR A 1
C27A C 0.7372(15) 0.548(4) 0.1949(11) 0.132(12) Uiso 0.428(14) 1 d P A 2
H27C H 0.7748 0.5958 0.2105 0.158 Uiso 0.428(14) 1 calc PR A 2
H27D H 0.7123 0.6326 0.1802 0.158 Uiso 0.428(14) 1 calc PR A 2
C26A C 0.7016(16) 0.489(4) 0.2283(11) 0.132(12) Uiso 0.428(14) 1 d P A 2
H26C H 0.7233 0.3965 0.2409 0.159 Uiso 0.428(14) 1 calc PR A 2
H26D H 0.6994 0.5647 0.2541 0.159 Uiso 0.428(14) 1 calc PR A 2
C28 C 0.8139(5) 0.5489(11) 0.1370(4) 0.108(4) Uani 1 1 d . A .
H28A H 0.8206 0.6439 0.1555 0.130 Uiso 1 1 calc R . .
H28B H 0.8023 0.5787 0.1044 0.130 Uiso 1 1 calc R . .
C29 C 0.8778(6) 0.4491(19) 0.1373(6) 0.158(6) Uani 1 1 d . . .
H29B H 0.9147 0.5098 0.1264 0.190 Uiso 1 1 calc R A .
H29A H 0.8877 0.4068 0.1688 0.190 Uiso 1 1 calc R . .
C30 C 0.8152(4) 0.2237(10) 0.1263(3) 0.076(2) Uani 1 1 d . . .
H30A H 0.8282 0.2035 0.1592 0.091 Uiso 1 1 calc R A .
H30B H 0.8094 0.1250 0.1094 0.091 Uiso 1 1 calc R . .
C31 C 0.7515(11) 0.331(3) 0.1226(7) 0.228(9) Uani 1 1 d U A .
H31A H 0.7466 0.3746 0.0907 0.273 Uiso 1 1 calc R . .
H31B H 0.7130 0.2701 0.1296 0.273 Uiso 1 1 calc R . .
F3 F 0.1496(5) 0.1077(15) 0.3294(6) 0.266(6) Uani 1 1 d . . .
O2 O 0.3831(7) 0.0762(16) 0.1072(4) 0.063(4) Uiso 0.452(16) 1 d P A 1
C32 C 0.4255(10) 0.158(3) 0.0773(8) 0.102(8) Uiso 0.452(16) 1 d PD A 1
H32A H 0.4664 0.1013 0.0784 0.122 Uiso 0.452(16) 1 calc PR A 1
H32B H 0.4337 0.2583 0.0927 0.122 Uiso 0.452(16) 1 calc PR A 1
C33 C 0.4123(11) 0.192(5) 0.0274(10) 0.301 Uiso 0.452(16) 1 d PD A 1
H33A H 0.4053 0.3038 0.0228 0.361 Uiso 0.452(16) 1 calc PR A 1
H33B H 0.4487 0.1601 0.0081 0.361 Uiso 0.452(16) 1 calc PR A 1
O2A O 0.3515(5) 0.1445(12) 0.1122(3) 0.057(3) Uiso 0.548(16) 1 d PD A 2
C32A C 0.3881(8) 0.2304(19) 0.0813(5) 0.074(5) Uiso 0.548(16) 1 d PD A 2
H32C H 0.4247 0.2780 0.0983 0.089 Uiso 0.548(16) 1 calc PR A 2
H32D H 0.3619 0.3131 0.0669 0.089 Uiso 0.548(16) 1 calc PRD A 2
C33A C 0.4127(8) 0.117(5) 0.0423(8) 0.303 Uiso 0.548(16) 1 d PD A 2
H33C H 0.4487 0.1611 0.0249 0.363 Uiso 0.548(16) 1 calc PR A 2
H33D H 0.4251 0.0158 0.0554 0.363 Uiso 0.548(16) 1 calc PR A 2
C34 C 0.3385(9) 0.0819(18) -0.0395(4) 0.165(7) Uani 1 1 d D A .
H34A H 0.3703 0.1415 -0.0571 0.198 Uiso 1 1 calc R . .
H34B H 0.3477 -0.0277 -0.0458 0.198 Uiso 1 1 calc R . .
C35 C 0.2809(15) 0.111(4) -0.0612(11) 0.301(15) Uiso 1 1 d . . .
H35A H 0.2469 0.0432 -0.0493 0.361 Uiso 1 1 calc R A .
H35B H 0.2834 0.0990 -0.0956 0.361 Uiso 1 1 calc R . .
C37 C 0.2971(7) 0.169(3) 0.0295(6) 0.306 Uiso 1 1 d D A .
H37A H 0.2985 0.1798 0.0640 0.367 Uiso 1 1 calc R . .
H37B H 0.2621 0.0972 0.0210 0.367 Uiso 1 1 calc R . .
O4 O 0.2695(8) 0.291(2) -0.0462(6) 0.260(7) Uiso 1 1 d D A .
C36 C 0.2848(14) 0.319(3) 0.0078(10) 0.300 Uiso 1 1 d D . .
H36A H 0.3227 0.3862 0.0117 0.360 Uiso 1 1 calc R A .
H36B H 0.2482 0.3696 0.0229 0.360 Uiso 1 1 calc R . .

loop_
_atom_site_aniso_label
_atom_site_aniso_U_11
_atom_site_aniso_U_22
_atom_site_aniso_U_33
_atom_site_aniso_U_23
_atom_site_aniso_U_13
_atom_site_aniso_U_12
Cu1 0.0509(5) 0.0296(4) 0.0345(4) 0.0004(3) 0.0092(3) 0.0054(4)
P1 0.097(2) 0.072(2) 0.132(2) -0.0054(18) 0.0328(18) 0.0060(15)
P2 0.266(4) 0.0440(15) 0.0353(11) -0.0042(10) 0.0219(17) -0.024(2)
F1 0.097(4) 0.121(6) 0.136(5) 0.019(4) -0.004(4) 0.008(4)
F2 0.214(9) 0.111(6) 0.193(8) -0.047(6) -0.039(6) -0.023(6)
F4 0.328(12) 0.111(7) 0.130(6) -0.038(5) 0.023(7) 0.050(7)
F5 0.231(10) 0.139(7) 0.151(7) 0.030(5) 0.016(6) 0.039(7)
F6 0.391(17) 0.209(12) 0.303(13) 0.151(11) 0.233(13) 0.104(11)
F8 0.167(5) 0.083(4) 0.046(2) -0.004(2) 0.013(3) -0.041(4)
F7 0.398(13) 0.087(5) 0.057(3) 0.013(3) 0.091(5) 0.019(6)
F9 0.329(15) 0.56(3) 0.151(8) -0.204(12) 0.151(9) -0.332(18)
F10 0.80(3) 0.059(5) 0.251(11) 0.062(6) 0.372(17) 0.143(11)
F11 0.346(13) 0.094(6) 0.113(5) 0.052(4) 0.022(6) 0.053(7)
F12 0.202(10) 0.54(2) 0.151(7) -0.204(11) -0.080(7) 0.128(12)
O1 0.032(3) 0.063(4) 0.070(3) -0.001(3) 0.002(2) -0.009(2)
O3 0.176(7) 0.065(5) 0.125(6) -0.013(4) 0.100(5) 0.013(5)
N1 0.038(3) 0.044(4) 0.055(3) -0.002(3) 0.007(2) 0.000(3)
N2 0.050(3) 0.028(3) 0.048(3) 0.003(2) 0.016(2) 0.009(3)
N3 0.051(3) 0.039(3) 0.035(3) 0.001(2) 0.010(2) 0.007(3)
N4 0.026(3) 0.035(3) 0.039(3) -0.002(2) 0.002(2) 0.005(2)
N5 0.036(3) 0.033(3) 0.035(2) 0.003(2) -0.001(2) 0.000(2)
N6 0.057(4) 0.034(3) 0.075(4) -0.017(3) 0.020(3) -0.008(3)
N7 0.074(6) 0.44(2) 0.066(5) 0.083(8) -0.007(4) -0.077(9)
C1 0.049(4) 0.048(5) 0.076(5) 0.015(4) 0.018(4) 0.012(4)
C2 0.047(5) 0.049(5) 0.102(7) 0.016(5) -0.005(4) 0.019(4)
C3 0.071(6) 0.046(5) 0.092(6) -0.020(5) -0.006(5) 0.009(4)
C4 0.050(5) 0.053(5) 0.091(6) -0.024(5) 0.018(4) 0.009(4)
C5 0.040(4) 0.036(4) 0.058(4) -0.017(3) 0.007(3) -0.005(3)
C6 0.076(5) 0.033(4) 0.046(4) -0.005(3) 0.009(3) -0.007(4)
C7 0.086(6) 0.058(5) 0.047(4) -0.025(4) 0.027(4) -0.006(4)
C8 0.099(6) 0.054(5) 0.032(3) -0.011(3) 0.018(4) -0.006(4)
C9 0.064(5) 0.062(5) 0.047(4) 0.015(4) -0.003(3) -0.005(4)
C10 0.047(4) 0.044(4) 0.038(3) 0.011(3) 0.012(3) 0.000(3)
C11 0.054(4) 0.028(4) 0.040(3) -0.001(3) 0.003(3) -0.007(3)
C12 0.057(5) 0.041(4) 0.063(4) 0.010(4) 0.007(4) 0.001(4)
C13 0.086(6) 0.041(5) 0.079(5) -0.004(4) -0.007(4) 0.033(4)
C14 0.087(6) 0.038(5) 0.069(5) -0.011(4) 0.005(4) 0.023(4)
C15 0.098(6) 0.034(4) 0.046(4) 0.002(3) -0.002(4) 0.018(4)
C16 0.060(5) 0.030(4) 0.055(4) -0.001(3) 0.002(3) 0.007(3)
C17 0.046(4) 0.027(4) 0.061(4) -0.005(3) -0.001(3) 0.002(3)
C18 0.033(4) 0.030(4) 0.062(4) -0.004(3) 0.005(3) -0.001(3)
C19 0.067(5) 0.029(4) 0.055(4) -0.005(3) 0.023(4) 0.007(3)
C20 0.047(4) 0.023(3) 0.030(3) 0.007(2) 0.003(3) 0.002(3)
C21 0.040(4) 0.033(4) 0.040(3) 0.003(3) 0.009(3) -0.009(3)
C22 0.089(6) 0.091(7) 0.038(4) 0.007(4) 0.001(4) -0.062(5)
C23 0.088(6) 0.111(8) 0.046(4) 0.010(4) -0.003(4) -0.055(6)
C24 0.073(5) 0.052(5) 0.051(4) 0.015(3) -0.029(4) -0.015(4)
C25 0.043(4) 0.051(5) 0.050(4) 0.004(3) 0.010(3) -0.001(3)
C28 0.153(10) 0.046(6) 0.129(8) 0.013(5) 0.091(8) 0.013(6)
C29 0.079(8) 0.164(16) 0.234(16) -0.032(13) 0.049(9) -0.005(8)
C30 0.090(6) 0.053(5) 0.086(6) -0.014(5) 0.014(5) 0.018(5)
C31 0.228(9) 0.228(9) 0.228(9) -0.0001(10) 0.0047(10) -0.0001(10)
F3 0.151(9) 0.227(13) 0.418(19) -0.037(12) -0.025(10) 0.037(9)
C34 0.27(2) 0.151(14) 0.079(8) 0.012(8) 0.023(10) -0.080(14)

loop_
_atom_type_symbol
_atom_type_description
_atom_type_scat_dispersion_real
_atom_type_scat_dispersion_imag
_atom_type_scat_source
C C 0.0033 0.0016 'International Tables Vol C Tables 4.2.6.8 and 6.1.1.4'
H H 0.0000 0.0000 'International Tables Vol C Tables 4.2.6.8 and 6.1.1.4'
N N 0.0061 0.0033 'International Tables Vol C Tables 4.2.6.8 and 6.1.1.4'
O O 0.0106 0.0060 'International Tables Vol C Tables 4.2.6.8 and 6.1.1.4'
F F 0.0171 0.0103 'International Tables Vol C Tables 4.2.6.8 and 6.1.1.4'
P P 0.1023 0.0942 'International Tables Vol C Tables 4.2.6.8 and 6.1.1.4'
Cu Cu 0.3201 1.2651 'International Tables Vol C Tables 4.2.6.8 and 6.1.1.4'

loop_
_geom_angle_atom_site_label_1
_geom_angle_atom_site_label_2
_geom_angle_atom_site_label_3
_geom_angle
N2 Cu1 N5 166.5(2)
N2 Cu1 N3 79.3(2)
N5 Cu1 N3 97.8(2)
N2 Cu1 N1 80.8(2)
N5 Cu1 N1 100.1(2)
N3 Cu1 N1 159.3(2)
N2 Cu1 N4 115.2(2)
N5 Cu1 N4 78.30(19)
N3 Cu1 N4 98.2(2)
N1 Cu1 N4 95.51(19)
F6 P1 F3 103.5(9)
F6 P1 F1 91.8(6)
F3 P1 F1 162.0(7)
F6 P1 F2 86.3(7)
F3 P1 F2 86.4(6)
F1 P1 F2 85.2(5)
F6 P1 F4 97.6(7)
F3 P1 F4 95.3(6)
F1 P1 F4 92.0(5)
F2 P1 F4 175.3(6)
F6 P1 F5 176.7(6)
F3 P1 F5 77.6(7)
F1 P1 F5 86.6(4)
F2 P1 F5 90.7(5)
F4 P1 F5 85.3(5)
F10 P2 F12 101.0(11)
F10 P2 F9 88.4(10)
F12 P2 F9 170.6(10)
F10 P2 F7 91.8(4)
F12 P2 F7 89.3(6)
F9 P2 F7 91.3(5)
F10 P2 F8 90.4(4)
F12 P2 F8 90.1(6)
F9 P2 F8 88.9(3)
F7 P2 F8 177.8(4)
F10 P2 F11 176.1(11)
F12 P2 F11 82.8(7)
F9 P2 F11 87.9(9)
F7 P2 F11 87.3(4)
F8 P2 F11 90.6(4)
C26A O1 C18 132.1(17)
C26A O1 C26 108.0(17)
C18 O1 C26 119.9(7)
C30 O3 C29 107.0(8)
C5 N1 C1 121.3(6)
C5 N1 Cu1 111.6(4)
C1 N1 Cu1 127.1(5)
C10 N2 C6 120.8(5)
C10 N2 Cu1 121.0(4)
C6 N2 Cu1 118.2(4)
C15 N3 C11 118.8(6)
C15 N3 Cu1 126.8(4)
C11 N3 Cu1 114.2(4)
C20 N4 C16 119.4(5)
C20 N4 Cu1 111.2(4)
C16 N4 Cu1 129.5(4)
C21 N5 C25 120.0(5)
C21 N5 Cu1 118.2(4)
C25 N5 Cu1 121.8(4)
C27A N6 C27 58.0(14)
C27A N6 C31 150.5(17)
C27 N6 C31 106.1(11)
C27A N6 C28 104.9(14)
C27 N6 C28 100.9(8)
C31 N6 C28 102.4(10)
C37 N7 C33A 121.5(12)
C37 N7 C33 116.2(19)
C33A N7 C33 32(2)
C37 N7 C34 99.5(10)
C33A N7 C34 137.0(12)
C33 N7 C34 120.3(14)
N1 C1 C2 120.4(7)
C1 C2 C3 120.3(7)
C1 C2 H2 119.9
C3 C2 H2 119.9
C2 C3 C4 119.3(7)
C2 C3 H3 120.4
C4 C3 H3 120.4
C3 C4 C5 118.3(7)
C3 C4 H4 120.8
C5 C4 H4 120.8
N1 C5 C4 120.4(7)
N1 C5 C6 116.3(6)
C4 C5 C6 123.2(6)
N2 C6 C7 119.2(6)
N2 C6 C5 112.9(5)
C7 C6 C5 127.9(7)
C6 C7 C8 119.2(6)
C6 C7 H7 120.4
C8 C7 H7 120.4
C9 C8 C7 118.2(6)
C9 C8 H8 120.9
C7 C8 H8 120.9
C8 C9 C10 122.8(7)
C8 C9 H9 118.6
C10 C9 H9 118.6
N2 C10 C9 119.8(6)
N2 C10 C11 111.1(5)
C9 C10 C11 128.8(6)
N3 C11 C12 120.0(6)
N3 C11 C10 114.3(6)
C12 C11 C10 125.6(6)
C13 C12 C11 121.8(7)
C13 C12 H12 119.1
C11 C12 H12 119.1
C12 C13 C14 117.7(7)
C12 C13 H13 121.2
C14 C13 H13 121.2
C15 C14 C13 120.3(7)
C15 C14 H14 119.8
C13 C14 H14 119.8
N3 C15 C14 121.4(6)
N3 C15 H15 119.3
C14 C15 H15 119.3
N4 C16 C17 121.9(6)
N4 C16 H16 119.0
C17 C16 H16 119.0
C18 C17 C16 119.0(6)
C18 C17 H17 120.5
C16 C17 H17 120.5
C17 C18 O1 120.1(6)
C17 C18 C19 120.7(6)
O1 C18 C19 119.1(6)
C18 C19 C20 118.0(6)
C18 C19 H19 121.0
C20 C19 H19 121.0
N4 C20 C19 120.8(6)
N4 C20 C21 116.4(5)
C19 C20 C21 122.6(5)
N5 C21 C22 120.1(6)
N5 C21 C20 115.1(5)
C22 C21 C20 124.8(5)
C23 C22 C21 118.5(6)
C23 C22 H22 120.8
C21 C22 H22 120.8
C22 C23 C24 123.6(7)
C22 C23 O2A 124.0(8)
C24 C23 O2A 108.6(7)
C22 C23 O2 116.1(8)
C24 C23 O2 118.3(8)
O2A C23 O2 36.1(5)
C25 C24 C23 114.9(7)
C25 C24 H24 122.5
C23 C24 H24 122.5
N5 C25 C24 122.4(6)
N5 C25 H25 118.8
C24 C25 H25 118.8
O1 C26 C27 108.9(10)
O1 C26 H26A 109.9
C27 C26 H26A 109.9
O1 C26 H26B 109.9
C27 C26 H26B 109.9
H26A C26 H26B 108.3
N6 C27 C26 110.5(11)
N6 C27 H27A 109.6
C26 C27 H27A 109.6
N6 C27 H27B 109.5
C26 C27 H27B 109.5
H27A C27 H27B 108.1
C26A C27A N6 122(3)
C26A C27A H27C 106.9
N6 C27A H27C 106.9
C26A C27A H27D 107.0
N6 C27A H27D 106.9
H27C C27A H27D 106.7
O1 C26A C27A 116(3)
O1 C26A H26C 108.4
C27A C26A H26C 108.4
O1 C26A H26D 108.3
C27A C26A H26D 108.4
H26C C26A H26D 107.4
N6 C28 C29 109.5(8)
N6 C28 H28A 109.8
C29 C28 H28A 109.8
N6 C28 H28B 109.8
C29 C28 H28B 109.8
H28A C28 H28B 108.2
O3 C29 C28 100.9(10)
O3 C29 H29B 111.6
C28 C29 H29B 111.6
O3 C29 H29A 111.6
C28 C29 H29A 111.6
H29B C29 H29A 109.4
O3 C30 C31 99.2(10)
O3 C30 H30A 111.9
C31 C30 H30A 111.9
O3 C30 H30B 111.9
C31 C30 H30B 111.9
H30A C30 H30B 109.6
N6 C31 C30 106.3(14)
N6 C31 H31A 110.5
C30 C31 H31A 110.5
N6 C31 H31B 110.5
C30 C31 H31B 110.5
H31A C31 H31B 108.7
C32 O2 C23 117.9(13)
O2 C32 C33 124.6(16)
O2 C32 H32A 106.2
C33 C32 H32A 106.1
O2 C32 H32B 106.2
C33 C32 H32B 106.3
H32A C32 H32B 106.4
N7 C33 C32 106.9(19)
N7 C33 H33A 110.3
C32 C33 H33A 110.2
N7 C33 H33B 110.4
C32 C33 H33B 110.4
H33A C33 H33B 108.6
C32A O2A C23 114.3(10)
O2A C32A C33A 107.5(16)
O2A C32A H32C 110.2
C33A C32A H32C 110.2
O2A C32A H32D 110.2
C33A C32A H32D 110.2
H32C C32A H32D 108.5
N7 C33A C32A 98.9(13)
N7 C33A H33C 112.0
C32A C33A H33C 112.0
N7 C33A H33D 112.0
C32A C33A H33D 112.0
H33C C33A H33D 109.7
C35 C34 N7 126.7(19)
C35 C34 H34A 105.6
N7 C34 H34A 105.6
C35 C34 H34B 105.7
N7 C34 H34B 105.6
H34A C34 H34B 106.1
C34 C35 O4 101(2)
C34 C35 H35A 111.6
O4 C35 H35A 111.6
C34 C35 H35B 111.6
O4 C35 H35B 111.6
H35A C35 H35B 109.4
N7 C37 C36 110.4(19)
N7 C37 H37A 109.6
C36 C37 H37A 109.7
N7 C37 H37B 109.5
C36 C37 H37B 109.5
H37A C37 H37B 108.1
C36 O4 C35 111.7(16)
C37 C36 O4 107.7(17)
C37 C36 H36A 110.1
O4 C36 H36A 110.2
C37 C36 H36B 110.2
O4 C36 H36B 110.2
H36A C36 H36B 108.5

loop_
_geom_bond_atom_site_label_1
_geom_bond_atom_site_label_2
_geom_bond_distance
Cu1 N2 1.908(5)
Cu1 N5 1.986(4)
Cu1 N3 2.040(5)
Cu1 N1 2.064(6)
Cu1 N4 2.179(5)
P1 F6 1.499(9)
P1 F3 1.561(11)
P1 F1 1.570(7)
P1 F2 1.593(8)
P1 F4 1.600(8)
P1 F5 1.636(8)
P2 F10 1.429(7)
P2 F12 1.449(10)
P2 F9 1.556(13)
P2 F7 1.566(6)
P2 F8 1.586(5)
P2 F11 1.597(7)
O1 C26A 1.15(3)
O1 C18 1.356(7)
O1 C26 1.385(14)
O3 C30 1.453(11)
O3 C29 1.507(16)
N1 C5 1.346(8)
N1 C1 1.349(9)
N2 C10 1.359(8)
N2 C6 1.365(8)
N3 C15 1.339(8)
N3 C11 1.366(7)
N4 C20 1.330(7)
N4 C16 1.337(8)
N5 C21 1.339(7)
N5 C25 1.368(8)
N6 C27A 1.42(3)
N6 C27 1.444(15)
N6 C31 1.49(2)
N6 C28 1.509(10)
N7 C37 1.422(14)
N7 C33A 1.426(16)
N7 C33 1.436(18)
N7 C34 1.581(14)
C1 C2 1.379(10)
C2 C3 1.387(11)
C2 H2 0.9500
C3 C4 1.393(11)
C3 H3 0.9500
C4 C5 1.417(9)
C4 H4 0.9500
C5 C6 1.447(10)
C6 C7 1.385(9)
C7 C8 1.444(11)
C7 H7 0.9500
C8 C9 1.310(10)
C8 H8 0.9500
C9 C10 1.369(8)
C9 H9 0.9500
C10 C11 1.471(9)
C11 C12 1.383(9)
C12 C13 1.339(10)
C12 H12 0.9500
C13 C14 1.386(10)
C13 H13 0.9500
C14 C15 1.375(10)
C14 H14 0.9500
C15 H15 0.9500
C16 C17 1.400(9)
C16 H16 0.9500
C17 C18 1.352(9)
C17 H17 0.9500
C18 C19 1.359(9)
C19 C20 1.442(8)
C19 H19 0.9500
C20 C21 1.474(8)
C21 C22 1.378(8)
C22 C23 1.338(10)
C22 H22 0.9500
C23 C24 1.396(10)
C23 O2A 1.415(11)
C23 O2 1.491(14)
C24 C25 1.367(9)
C24 H24 0.9500
C25 H25 0.9500
C26 C27 1.593(19)
C26 H26A 0.9900
C26 H26B 0.9900
C27 H27A 0.9900
C27 H27B 0.9900
C27A C26A 1.33(4)
C27A H27C 0.9900
C27A H27D 0.9900
C26A H26C 0.9900
C26A H26D 0.9900
C28 C29 1.598(16)
C28 H28A 0.9900
C28 H28B 0.9900
C29 H29B 0.9900
C29 H29A 0.9900
C30 C31 1.63(2)
C30 H30A 0.9900
C30 H30B 0.9900
C31 H31A 0.9900
C31 H31B 0.9900
O2 C32 1.43(3)
C32 C33 1.476(19)
C32 H32A 0.9900
C32 H32B 0.9900
C33 H33A 0.9900
C33 H33B 0.9900
O2A C32A 1.395(17)
C32A C33A 1.582(18)
C32A H32C 0.9900
C32A H32D 0.9900
C33A H33C 0.9900
C33A H33D 0.9900
C34 C35 1.37(3)
C34 H34A 0.9900
C34 H34B 0.9900
C35 O4 1.65(3)
C35 H35A 0.9900
C35 H35B 0.9900
C37 C36 1.467(17)
C37 H37A 0.9900
C37 H37B 0.9900
O4 C36 1.59(3)
C36 H36A 0.9900
C36 H36B 0.9900
